data_4069755
loop_
_publ_author_name
'Bonnier, Catherine'
'Piers, Warren E.'
'Al-Sheikh Ali, Adeeb'
'Thompson, Alison'
'Parvez, Masood'

_publ_section_title
;
 Perfluoroaryl-Substituted Boron Dipyrrinato Complexes
;
_journal_issue 16
_journal_name_full Organometallics
_journal_page_first 4845
_journal_paper_doi 10.1021/om900402e
_journal_volume 28
_journal_year 2009
_chemical_formula_sum 'C27 H31 B F6 N2'
_chemical_formula_weight 508.35
_chemical_name_systematic
;
 ?
;
_space_group_IT_number 2
_symmetry_cell_setting triclinic
_symmetry_space_group_name_Hall '-P 1'
_symmetry_space_group_name_H-M 'P -1'
_atom_sites_solution_hydrogens geom
_atom_sites_solution_primary direct
_atom_sites_solution_secondary difmap
_cell_angle_alpha 89.15(2)
_cell_angle_beta 84.76(2)
_cell_angle_gamma 62.10(2)
_cell_formula_units_Z 2
_cell_length_a 10.922(4)
_cell_length_b 11.506(4)
_cell_length_c 11.715(4)
_cell_measurement_reflns_used 8492
_cell_measurement_temperature 173(2)
_cell_measurement_theta_max 25.03
_cell_measurement_theta_min 2.66
_cell_volume 1295.0(8)
_computing_cell_refinement 'HKL DENZO (Otwinowski & Minor, 1997)'
_computing_data_collection 'COLLECT (Hooft, 1998)'
_computing_data_reduction 'SCALEPACK (Otwinowski & Minor, 1997)'
_computing_molecular_graphics 'ORTEPII (Johnson, 1976)'
_computing_publication_material 'SHELXL-97 (Sheldrick, 1997)'
_computing_structure_refinement 'SHELXL-97 (Sheldrick, 1997)'
_computing_structure_solution 'SAPI91 (Fan, 1991)'
_diffrn_ambient_temperature 173(2)
_diffrn_measured_fraction_theta_full 0.993
_diffrn_measured_fraction_theta_max 0.993
_diffrn_measurement_device_type 'Nonius KappaCCD'
_diffrn_measurement_method ' \w and \f '
_diffrn_radiation_monochromator graphite
_diffrn_radiation_source 'fine-focus sealed tube'
_diffrn_radiation_type MoK\a
_diffrn_radiation_wavelength 0.71073
_diffrn_reflns_av_R_equivalents 0.0270
_diffrn_reflns_av_sigmaI/netI 0.0381
_diffrn_reflns_limit_h_max 12
_diffrn_reflns_limit_h_min -12
_diffrn_reflns_limit_k_max 13
_diffrn_reflns_limit_k_min -12
_diffrn_reflns_limit_l_max 13
_diffrn_reflns_limit_l_min -13
_diffrn_reflns_number 8492
_diffrn_reflns_theta_full 25.03
_diffrn_reflns_theta_max 25.03
_diffrn_reflns_theta_min 2.66
_exptl_absorpt_coefficient_mu 0.106
_exptl_absorpt_correction_T_max 0.9874
_exptl_absorpt_correction_T_min 0.9710
_exptl_absorpt_correction_type multi-scan
_exptl_absorpt_process_details 'SORTAV: (Blessing, 1997)'
_exptl_crystal_colour orange
_exptl_crystal_density_diffrn 1.304
_exptl_crystal_density_method 'not measured'
_exptl_crystal_description prism
_exptl_crystal_F_000 532
_exptl_crystal_size_max 0.28
_exptl_crystal_size_mid 0.16
_exptl_crystal_size_min 0.12
_refine_diff_density_max 0.181
_refine_diff_density_min -0.246
_refine_diff_density_rms 0.040
_refine_ls_extinction_method none
_refine_ls_goodness_of_fit_ref 1.018
_refine_ls_hydrogen_treatment constr
_refine_ls_matrix_type full
_refine_ls_number_parameters 332
_refine_ls_number_reflns 4531
_refine_ls_number_restraints 0
_refine_ls_restrained_S_all 1.018
_refine_ls_R_factor_all 0.0677
_refine_ls_R_factor_gt 0.0472
_refine_ls_shift/su_max 0.001
_refine_ls_shift/su_mean 0.000
_refine_ls_structure_factor_coef Fsqd
_refine_ls_weighting_details 'calc w=1/[\s^2^(Fo^2^)+(0.0785P)^2^+0.3042P] where P=(Fo^2^+2Fc^2^)/3'
_refine_ls_weighting_scheme calc
_refine_ls_wR_factor_gt 0.1238
_refine_ls_wR_factor_ref 0.1413
_reflns_number_gt 3347
_reflns_number_total 4531
_reflns_threshold_expression >2sigma(I)
_cod_data_source_file om900402e_si_001.cif
_cod_data_source_block Compound_I
_cod_depositor_comments
;
The following automatic conversions were performed:

'_symmetry_cell_setting' value 'Triclinic' changed to 'triclinic'
according to /home/saulius/struct/CIF-dictionaries/cif_core.dic
dictionary named 'cif_core.dic' version 2.4.2 from
2011-04-26.

'_exptl_absorpt_correction_type' value 'Multi-scan'
changed to 'multi-scan' according to
/home/saulius/struct/CIF-dictionaries/cif_core.dic dictionary named
'cif_core.dic' version 2.4.2 from 2011-04-26.

Automatic conversion script
Id: cif_fix_values 1715 2011-07-08 13:25:40Z adriana 
;
_cod_database_code 4069755

loop_
_symmetry_equiv_pos_as_xyz
'x, y, z'
'-x, -y, -z'

loop_
_atom_site_label
_atom_site_type_symbol
_atom_site_fract_x
_atom_site_fract_y
_atom_site_fract_z
_atom_site_U_iso_or_equiv
_atom_site_adp_type
_atom_site_occupancy
_atom_site_symmetry_multiplicity
_atom_site_calc_flag
_atom_site_refinement_flags
F1 F -0.06302(12) 0.36992(10) 0.09842(9) 0.0478(3) Uani 1 1 d .
F2 F 0.24562(13) 0.08174(10) 0.28797(10) 0.0504(3) Uani 1 1 d .
F3 F 0.37078(17) 0.13559(14) 0.44929(12) 0.0768(5) Uani 1 1 d .
F4 F 0.2968(2) 0.39018(15) 0.50619(13) 0.0912(6) Uani 1 1 d .
F5 F 0.0922(2) 0.58896(13) 0.39969(12) 0.0815(5) Uani 1 1 d .
F6 F -0.02948(16) 0.53720(11) 0.23607(12) 0.0667(4) Uani 1 1 d .
N1 N 0.15430(16) 0.17200(14) 0.06012(12) 0.0348(4) Uani 1 1 d .
N2 N -0.02955(16) 0.17697(14) 0.20269(13) 0.0371(4) Uani 1 1 d .
C1 C 0.2383(2) 0.20807(19) -0.00583(15) 0.0392(5) Uani 1 1 d .
C2 C 0.3369(2) 0.1004(2) -0.07423(16) 0.0421(5) Uani 1 1 d .
C3 C 0.3122(2) -0.00558(19) -0.05044(15) 0.0391(4) Uani 1 1 d .
C4 C 0.19569(19) 0.03896(17) 0.03499(15) 0.0342(4) Uani 1 1 d .
C5 C 0.12650(19) -0.02408(17) 0.09321(15) 0.0345(4) Uani 1 1 d .
C6 C 0.01709(19) 0.04312(17) 0.17802(16) 0.0353(4) Uani 1 1 d .
C7 C -0.0670(2) 0.0031(2) 0.25278(17) 0.0424(5) Uani 1 1 d .
C8 C -0.1614(2) 0.1132(2) 0.31897(17) 0.0467(5) Uani 1 1 d .
C9 C -0.1366(2) 0.2186(2) 0.28584(17) 0.0424(5) Uani 1 1 d .
C10 C 0.2228(3) 0.3442(2) -0.00107(19) 0.0526(6) Uani 1 1 d .
H10A H 0.2643 0.3608 -0.0731 0.063 Uiso 1 1 calc R
H10B H 0.2700 0.3528 0.0630 0.063 Uiso 1 1 calc R
H10C H 0.1237 0.4081 0.0100 0.063 Uiso 1 1 calc R
C11 C 0.4473(2) 0.1046(3) -0.15806(18) 0.0547(6) Uani 1 1 d .
H11A H 0.5295 0.0164 -0.1642 0.066 Uiso 1 1 calc R
H11B H 0.4763 0.1669 -0.1276 0.066 Uiso 1 1 calc R
C12 C 0.4015(3) 0.1458(3) -0.27697(19) 0.0664(7) Uani 1 1 d .
H12A H 0.4776 0.1487 -0.3261 0.080 Uiso 1 1 calc R
H12B H 0.3201 0.2331 -0.2719 0.080 Uiso 1 1 calc R
H12C H 0.3774 0.0821 -0.3097 0.080 Uiso 1 1 calc R
C13 C 0.3975(2) -0.1395(2) -0.10697(18) 0.0505(5) Uani 1 1 d .
H13A H 0.4247 -0.2064 -0.0483 0.061 Uiso 1 1 calc R
H13B H 0.4812 -0.1437 -0.1494 0.061 Uiso 1 1 calc R
H13C H 0.3424 -0.1557 -0.1600 0.061 Uiso 1 1 calc R
C14 C 0.1723(2) -0.16731(17) 0.06599(17) 0.0414(5) Uani 1 1 d .
H14A H 0.2114 -0.1879 -0.0152 0.050 Uiso 1 1 calc R
H14B H 0.0903 -0.1830 0.0757 0.050 Uiso 1 1 calc R
C15 C 0.2817(2) -0.25945(18) 0.14307(18) 0.0433(5) Uani 1 1 d .
H15A H 0.3681 -0.2518 0.1261 0.052 Uiso 1 1 calc R
H15B H 0.2472 -0.2315 0.2242 0.052 Uiso 1 1 calc R
C16 C 0.3150(3) -0.40226(19) 0.1265(2) 0.0585(6) Uani 1 1 d .
H16A H 0.2285 -0.4099 0.1425 0.070 Uiso 1 1 calc R
H16B H 0.3508 -0.4307 0.0456 0.070 Uiso 1 1 calc R
C17 C 0.4218(3) -0.4924(2) 0.2039(3) 0.0834(9) Uani 1 1 d .
H17A H 0.4348 -0.5821 0.1947 0.100 Uiso 1 1 calc R
H17B H 0.3892 -0.4617 0.2839 0.100 Uiso 1 1 calc R
H17C H 0.5105 -0.4918 0.1833 0.100 Uiso 1 1 calc R
C18 C -0.0588(2) -0.1307(2) 0.2641(2) 0.0546(6) Uani 1 1 d .
H18A H -0.1181 -0.1305 0.3322 0.066 Uiso 1 1 calc R
H18B H 0.0377 -0.1965 0.2718 0.066 Uiso 1 1 calc R
H18C H -0.0905 -0.1523 0.1957 0.066 Uiso 1 1 calc R
C19 C -0.2696(3) 0.1238(3) 0.4136(2) 0.0631(7) Uani 1 1 d .
H19A H -0.2886 0.0483 0.4065 0.076 Uiso 1 1 calc R
H19B H -0.3572 0.2053 0.4050 0.076 Uiso 1 1 calc R
C20 C -0.2237(3) 0.1259(4) 0.5321(2) 0.0877(10) Uani 1 1 d .
H20A H -0.2967 0.1325 0.5908 0.105 Uiso 1 1 calc R
H20B H -0.2069 0.2018 0.5402 0.105 Uiso 1 1 calc R
H20C H -0.1377 0.0447 0.5415 0.105 Uiso 1 1 calc R
C21 C -0.2117(2) 0.3569(2) 0.3321(2) 0.0584(6) Uani 1 1 d .
H21A H -0.3058 0.3766 0.3640 0.070 Uiso 1 1 calc R
H21B H -0.2176 0.4170 0.2702 0.070 Uiso 1 1 calc R
H21C H -0.1612 0.3680 0.3925 0.070 Uiso 1 1 calc R
C22 C 0.1027(2) 0.30581(18) 0.25236(16) 0.0390(5) Uani 1 1 d .
C23 C 0.2049(2) 0.21018(18) 0.31225(16) 0.0405(5) Uani 1 1 d .
C24 C 0.2709(3) 0.2347(2) 0.39632(18) 0.0520(6) Uani 1 1 d .
C25 C 0.2328(3) 0.3630(2) 0.42499(19) 0.0592(6) Uani 1 1 d .
C26 C 0.1312(3) 0.4625(2) 0.37065(19) 0.0556(6) Uani 1 1 d .
C27 C 0.0688(2) 0.43290(19) 0.28590(17) 0.0466(5) Uani 1 1 d .
B1 B 0.0364(2) 0.2608(2) 0.15074(18) 0.0373(5) Uani 1 1 d .

loop_
_atom_site_aniso_label
_atom_site_aniso_U_11
_atom_site_aniso_U_22
_atom_site_aniso_U_33
_atom_site_aniso_U_23
_atom_site_aniso_U_13
_atom_site_aniso_U_12
F1 0.0577(7) 0.0329(6) 0.0496(7) 0.0090(5) -0.0203(6) -0.0162(5)
F2 0.0640(8) 0.0312(6) 0.0507(7) 0.0007(5) -0.0217(6) -0.0152(6)
F3 0.0987(11) 0.0571(8) 0.0679(9) 0.0052(7) -0.0507(8) -0.0236(8)
F4 0.1419(15) 0.0726(10) 0.0755(10) -0.0018(8) -0.0595(10) -0.0551(11)
F5 0.1386(14) 0.0427(7) 0.0732(9) -0.0026(7) -0.0376(9) -0.0460(9)
F6 0.0944(11) 0.0298(6) 0.0704(9) 0.0056(6) -0.0337(8) -0.0202(7)
N1 0.0466(9) 0.0305(8) 0.0322(8) 0.0055(6) -0.0115(7) -0.0209(7)
N2 0.0423(9) 0.0342(8) 0.0362(8) 0.0025(7) -0.0084(7) -0.0183(7)
C1 0.0529(12) 0.0424(11) 0.0330(9) 0.0117(8) -0.0162(9) -0.0293(10)
C2 0.0470(11) 0.0518(12) 0.0332(10) 0.0077(9) -0.0127(9) -0.0265(10)
C3 0.0446(11) 0.0414(10) 0.0298(9) 0.0029(8) -0.0121(8) -0.0173(9)
C4 0.0429(11) 0.0308(9) 0.0322(9) 0.0042(7) -0.0135(8) -0.0185(8)
C5 0.0414(10) 0.0319(9) 0.0342(9) 0.0057(7) -0.0170(8) -0.0182(8)
C6 0.0388(10) 0.0340(10) 0.0394(10) 0.0057(8) -0.0135(8) -0.0208(8)
C7 0.0436(11) 0.0480(11) 0.0458(11) 0.0113(9) -0.0171(9) -0.0280(10)
C8 0.0440(12) 0.0606(13) 0.0430(11) 0.0043(10) -0.0098(9) -0.0299(11)
C9 0.0409(11) 0.0468(11) 0.0408(11) -0.0010(9) -0.0101(9) -0.0205(9)
C10 0.0697(15) 0.0476(12) 0.0534(13) 0.0162(10) -0.0161(11) -0.0370(12)
C11 0.0506(13) 0.0787(16) 0.0444(12) 0.0101(11) -0.0098(10) -0.0375(12)
C12 0.0631(15) 0.107(2) 0.0408(12) 0.0161(13) -0.0072(11) -0.0495(15)
C13 0.0511(13) 0.0491(12) 0.0413(11) -0.0049(9) -0.0075(10) -0.0144(10)
C14 0.0506(12) 0.0324(10) 0.0464(11) 0.0027(8) -0.0169(9) -0.0217(9)
C15 0.0485(12) 0.0338(10) 0.0503(12) 0.0054(9) -0.0138(9) -0.0201(9)
C16 0.0711(16) 0.0315(11) 0.0674(15) 0.0026(10) -0.0144(12) -0.0181(11)
C17 0.094(2) 0.0397(13) 0.096(2) 0.0134(13) -0.0237(17) -0.0117(14)
C18 0.0592(14) 0.0548(13) 0.0666(14) 0.0182(11) -0.0162(11) -0.0393(12)
C19 0.0558(14) 0.0872(18) 0.0579(14) -0.0013(13) 0.0015(11) -0.0443(14)
C20 0.095(2) 0.145(3) 0.0507(15) 0.0066(17) 0.0040(14) -0.081(2)
C21 0.0507(13) 0.0573(14) 0.0607(14) -0.0142(11) 0.0001(11) -0.0203(11)
C22 0.0497(12) 0.0326(10) 0.0364(10) 0.0016(8) -0.0053(9) -0.0206(9)
C23 0.0547(12) 0.0327(10) 0.0362(10) 0.0012(8) -0.0089(9) -0.0214(9)
C24 0.0682(15) 0.0423(11) 0.0434(11) 0.0044(9) -0.0212(11) -0.0215(11)
C25 0.0911(18) 0.0559(14) 0.0435(12) 0.0001(10) -0.0259(12) -0.0418(14)
C26 0.0927(18) 0.0368(11) 0.0463(12) -0.0003(9) -0.0145(12) -0.0364(12)
C27 0.0659(14) 0.0330(10) 0.0430(11) 0.0051(8) -0.0143(10) -0.0235(10)
B1 0.0467(13) 0.0276(10) 0.0377(11) 0.0050(9) -0.0096(10) -0.0167(10)

loop_
_atom_type_symbol
_atom_type_description
_atom_type_scat_dispersion_real
_atom_type_scat_dispersion_imag
_atom_type_scat_source
C C 0.0033 0.0016 'International Tables Vol C Tables 4.2.6.8 and 6.1.1.4'
H H 0.0000 0.0000 'International Tables Vol C Tables 4.2.6.8 and 6.1.1.4'
N N 0.0061 0.0033 'International Tables Vol C Tables 4.2.6.8 and 6.1.1.4'
F F 0.0171 0.0103 'International Tables Vol C Tables 4.2.6.8 and 6.1.1.4'
B B 0.0013 0.0007 'International Tables Vol C Tables 4.2.6.8 and 6.1.1.4'

loop_
_geom_angle_atom_site_label_1
_geom_angle_atom_site_label_2
_geom_angle_atom_site_label_3
_geom_angle
C1 N1 C4 108.51(16)
C1 N1 B1 125.61(15)
C4 N1 B1 125.84(15)
C9 N2 C6 108.66(16)
C9 N2 B1 125.20(16)
C6 N2 B1 125.99(16)
N1 C1 C2 109.63(16)
N1 C1 C10 122.59(18)
C2 C1 C10 127.78(19)
C3 C2 C1 107.86(18)
C3 C2 C11 127.9(2)
C1 C2 C11 124.21(19)
C2 C3 C4 107.15(17)
C2 C3 C13 123.55(19)
C4 C3 C13 129.30(18)
C5 C4 N1 120.22(17)
C5 C4 C3 132.92(17)
N1 C4 C3 106.84(15)
C6 C5 C4 120.88(16)
C6 C5 C14 119.32(17)
C4 C5 C14 119.79(17)
C5 C6 N2 120.31(16)
C5 C6 C7 132.73(17)
N2 C6 C7 106.96(17)
C8 C7 C6 107.06(17)
C8 C7 C18 123.90(19)
C6 C7 C18 129.04(19)
C7 C8 C9 107.71(18)
C7 C8 C19 128.7(2)
C9 C8 C19 123.6(2)
N2 C9 C8 109.61(18)
N2 C9 C21 122.80(19)
C8 C9 C21 127.6(2)
C1 C10 H10A 109.5
C1 C10 H10B 109.5
H10A C10 H10B 109.5
C1 C10 H10C 109.5
H10A C10 H10C 109.5
H10B C10 H10C 109.5
C2 C11 C12 114.04(18)
C2 C11 H11A 108.7
C12 C11 H11A 108.7
C2 C11 H11B 108.7
C12 C11 H11B 108.7
H11A C11 H11B 107.6
C11 C12 H12A 109.5
C11 C12 H12B 109.5
H12A C12 H12B 109.5
C11 C12 H12C 109.5
H12A C12 H12C 109.5
H12B C12 H12C 109.5
C3 C13 H13A 109.5
C3 C13 H13B 109.5
H13A C13 H13B 109.5
C3 C13 H13C 109.5
H13A C13 H13C 109.5
H13B C13 H13C 109.5
C5 C14 C15 112.25(15)
C5 C14 H14A 109.2
C15 C14 H14A 109.2
C5 C14 H14B 109.2
C15 C14 H14B 109.2
H14A C14 H14B 107.9
C16 C15 C14 112.55(17)
C16 C15 H15A 109.1
C14 C15 H15A 109.1
C16 C15 H15B 109.1
C14 C15 H15B 109.1
H15A C15 H15B 107.8
C17 C16 C15 112.2(2)
C17 C16 H16A 109.2
C15 C16 H16A 109.2
C17 C16 H16B 109.2
C15 C16 H16B 109.2
H16A C16 H16B 107.9
C16 C17 H17A 109.5
C16 C17 H17B 109.5
H17A C17 H17B 109.5
C16 C17 H17C 109.5
H17A C17 H17C 109.5
H17B C17 H17C 109.5
C7 C18 H18A 109.5
C7 C18 H18B 109.5
H18A C18 H18B 109.5
C7 C18 H18C 109.5
H18A C18 H18C 109.5
H18B C18 H18C 109.5
C8 C19 C20 112.2(2)
C8 C19 H19A 109.2
C20 C19 H19A 109.2
C8 C19 H19B 109.2
C20 C19 H19B 109.2
H19A C19 H19B 107.9
C19 C20 H20A 109.5
C19 C20 H20B 109.5
H20A C20 H20B 109.5
C19 C20 H20C 109.5
H20A C20 H20C 109.5
H20B C20 H20C 109.5
C9 C21 H21A 109.5
C9 C21 H21B 109.5
H21A C21 H21B 109.5
C9 C21 H21C 109.5
H21A C21 H21C 109.5
H21B C21 H21C 109.5
C27 C22 C23 113.58(18)
C27 C22 B1 127.01(17)
C23 C22 B1 119.41(16)
F2 C23 C24 115.99(17)
F2 C23 C22 118.99(16)
C24 C23 C22 125.02(18)
F3 C24 C25 120.42(19)
F3 C24 C23 121.17(18)
C25 C24 C23 118.4(2)
F4 C25 C26 120.4(2)
F4 C25 C24 119.8(2)
C26 C25 C24 119.80(19)
F5 C26 C25 119.98(19)
F5 C26 C27 120.4(2)
C25 C26 C27 119.66(19)
F6 C27 C22 120.82(18)
F6 C27 C26 115.66(17)
C22 C27 C26 123.52(19)
F1 B1 N2 109.99(17)
F1 B1 N1 109.84(15)
N2 B1 N1 106.58(15)
F1 B1 C22 111.41(15)
N2 B1 C22 109.45(15)
N1 B1 C22 109.46(16)

loop_
_geom_bond_atom_site_label_1
_geom_bond_atom_site_label_2
_geom_bond_distance
F1 B1 1.398(2)
F2 C23 1.355(2)
F3 C24 1.347(2)
F4 C25 1.351(3)
F5 C26 1.350(2)
F6 C27 1.349(2)
N1 C1 1.353(2)
N1 C4 1.406(2)
N1 B1 1.543(3)
N2 C9 1.351(3)
N2 C6 1.403(2)
N2 B1 1.540(3)
C1 C2 1.400(3)
C1 C10 1.495(3)
C2 C3 1.386(3)
C2 C11 1.502(3)
C3 C4 1.434(3)
C3 C13 1.501(3)
C4 C5 1.402(3)
C5 C6 1.398(3)
C5 C14 1.511(2)
C6 C7 1.435(3)
C7 C8 1.389(3)
C7 C18 1.505(3)
C8 C9 1.404(3)
C8 C19 1.507(3)
C9 C21 1.490(3)
C10 H10A 0.9800
C10 H10B 0.9800
C10 H10C 0.9800
C11 C12 1.517(3)
C11 H11A 0.9900
C11 H11B 0.9900
C12 H12A 0.9800
C12 H12B 0.9800
C12 H12C 0.9800
C13 H13A 0.9800
C13 H13B 0.9800
C13 H13C 0.9800
C14 C15 1.533(3)
C14 H14A 0.9900
C14 H14B 0.9900
C15 C16 1.519(3)
C15 H15A 0.9900
C15 H15B 0.9900
C16 C17 1.514(3)
C16 H16A 0.9900
C16 H16B 0.9900
C17 H17A 0.9800
C17 H17B 0.9800
C17 H17C 0.9800
C18 H18A 0.9800
C18 H18B 0.9800
C18 H18C 0.9800
C19 C20 1.523(4)
C19 H19A 0.9900
C19 H19B 0.9900
C20 H20A 0.9800
C20 H20B 0.9800
C20 H20C 0.9800
C21 H21A 0.9800
C21 H21B 0.9800
C21 H21C 0.9800
C22 C27 1.383(3)
C22 C23 1.386(3)
C22 B1 1.654(3)
C23 C24 1.377(3)
C24 C25 1.371(3)
C25 C26 1.366(3)
C26 C27 1.385(3)

loop_
_geom_torsion_atom_site_label_1
_geom_torsion_atom_site_label_2
_geom_torsion_atom_site_label_3
_geom_torsion_atom_site_label_4
_geom_torsion
C4 N1 C1 C2 -0.6(2)
B1 N1 C1 C2 177.32(16)
C4 N1 C1 C10 179.79(17)
B1 N1 C1 C10 -2.2(3)
N1 C1 C2 C3 0.5(2)
C10 C1 C2 C3 -179.94(18)
N1 C1 C2 C11 -179.93(17)
C10 C1 C2 C11 -0.4(3)
C1 C2 C3 C4 -0.2(2)
C11 C2 C3 C4 -179.71(18)
C1 C2 C3 C13 -179.73(17)
C11 C2 C3 C13 0.7(3)
C1 N1 C4 C5 179.01(16)
B1 N1 C4 C5 1.0(3)
C1 N1 C4 C3 0.52(18)
B1 N1 C4 C3 -177.45(16)
C2 C3 C4 C5 -178.42(19)
C13 C3 C4 C5 1.1(3)
C2 C3 C4 N1 -0.20(19)
C13 C3 C4 N1 179.31(18)
N1 C4 C5 C6 -1.0(3)
C3 C4 C5 C6 177.07(18)
N1 C4 C5 C14 -179.68(15)
C3 C4 C5 C14 -1.6(3)
C4 C5 C6 N2 2.9(3)
C14 C5 C6 N2 -178.37(15)
C4 C5 C6 C7 -177.31(18)
C14 C5 C6 C7 1.4(3)
C9 N2 C6 C5 179.04(16)
B1 N2 C6 C5 -5.2(3)
C9 N2 C6 C7 -0.79(19)
B1 N2 C6 C7 175.01(16)
C5 C6 C7 C8 -179.41(19)
N2 C6 C7 C8 0.4(2)
C5 C6 C7 C18 1.9(3)
N2 C6 C7 C18 -178.33(18)
C6 C7 C8 C9 0.1(2)
C18 C7 C8 C9 178.93(18)
C6 C7 C8 C19 -177.6(2)
C18 C7 C8 C19 1.2(3)
C6 N2 C9 C8 0.9(2)
B1 N2 C9 C8 -174.96(17)
C6 N2 C9 C21 -179.48(18)
B1 N2 C9 C21 4.7(3)
C7 C8 C9 N2 -0.6(2)
C19 C8 C9 N2 177.24(19)
C7 C8 C9 C21 179.8(2)
C19 C8 C9 C21 -2.4(3)
C3 C2 C11 C12 91.1(3)
C1 C2 C11 C12 -88.3(3)
C6 C5 C14 C15 -87.5(2)
C4 C5 C14 C15 91.3(2)
C5 C14 C15 C16 172.87(18)
C14 C15 C16 C17 -179.3(2)
C7 C8 C19 C20 101.6(3)
C9 C8 C19 C20 -75.8(3)
C27 C22 C23 F2 179.13(17)
B1 C22 C23 F2 -1.7(3)
C27 C22 C23 C24 -1.0(3)
B1 C22 C23 C24 178.2(2)
F2 C23 C24 F3 0.8(3)
C22 C23 C24 F3 -179.1(2)
F2 C23 C24 C25 -179.4(2)
C22 C23 C24 C25 0.7(4)
F3 C24 C25 F4 0.6(4)
C23 C24 C25 F4 -179.2(2)
F3 C24 C25 C26 -179.9(2)
C23 C24 C25 C26 0.3(4)
F4 C25 C26 F5 -1.4(4)
C24 C25 C26 F5 179.1(2)
F4 C25 C26 C27 178.6(2)
C24 C25 C26 C27 -0.8(4)
C23 C22 C27 F6 -179.74(18)
B1 C22 C27 F6 1.2(3)
C23 C22 C27 C26 0.4(3)
B1 C22 C27 C26 -178.7(2)
F5 C26 C27 F6 0.6(3)
C25 C26 C27 F6 -179.4(2)
F5 C26 C27 C22 -179.5(2)
C25 C26 C27 C22 0.5(4)
C9 N2 B1 F1 -61.2(2)
C6 N2 B1 F1 123.63(18)
C9 N2 B1 N1 179.74(16)
C6 N2 B1 N1 4.6(2)
C9 N2 B1 C22 61.5(2)
C6 N2 B1 C22 -113.67(19)
C1 N1 B1 F1 60.7(2)
C4 N1 B1 F1 -121.67(18)
C1 N1 B1 N2 179.82(15)
C4 N1 B1 N2 -2.6(2)
C1 N1 B1 C22 -61.9(2)
C4 N1 B1 C22 115.71(18)
C27 C22 B1 F1 0.2(3)
C23 C22 B1 F1 -178.86(17)
C27 C22 B1 N2 -121.7(2)
C23 C22 B1 N2 59.3(2)
C27 C22 B1 N1 121.9(2)
C23 C22 B1 N1 -57.2(2)
